data_7719695
loop_
_publ_author_name
'Kaur, Bhupinder'
'Saha, Dipannita'
'Balakrishna, Maravanji S.'

_publ_section_title
;
 Triazolyl-phosphine with pyridyl functionality:
 Pd<sup>II</sup>/Pt<sup>II</sup> complexes and selective transfer
 semi-hydrogenation of alkynes using ethanol as a hydrogen source.
;
_journal_issue 45
_journal_name_full 'Dalton transactions (Cambridge, England : 2003)'
_journal_page_first 16900
_journal_page_last 16910
_journal_paper_doi 10.1039/d5dt02108a
_journal_volume 54
_journal_year 2025
_chemical_formula_moiety 'C28 H23 N4 O2 P Pd'
_chemical_formula_sum 'C28 H23 N4 O2 P Pd'
_chemical_formula_weight 584.87
_space_group_crystal_system monoclinic
_space_group_IT_number 14
_space_group_name_Hall '-P 2ybc'
_space_group_name_H-M_alt 'P 1 21/c 1'
_atom_sites_solution_hydrogens geom
_atom_sites_solution_primary dual
_audit_creation_date 2024-09-30
_audit_creation_method
;
Olex2 1.5
(compiled 2024.02.16 svn.r378c4104 for OlexSys, GUI svn.r6928)
;
_audit_update_record
;
2025-07-10 deposited with the CCDC.	2025-10-17 downloaded from the CCDC.
;
_cell_angle_alpha 90
_cell_angle_beta 94.164(2)
_cell_angle_gamma 90
_cell_formula_units_Z 4
_cell_length_a 17.6989(4)
_cell_length_b 12.3264(3)
_cell_length_c 11.0533(3)
_cell_measurement_reflns_used 20010
_cell_measurement_temperature 150.00(10)
_cell_measurement_theta_max 35.0330
_cell_measurement_theta_min 2.0690
_cell_volume 2405.06(10)
_computing_cell_refinement 'CrysAlisPro 1.171.41.93a (Rigaku OD, 2020)'
_computing_data_collection 'CrysAlisPro 1.171.41.93a (Rigaku OD, 2020)'
_computing_data_reduction 'CrysAlisPro 1.171.41.93a (Rigaku OD, 2020)'
_computing_molecular_graphics 'Olex2 1.5 (Dolomanov et al., 2009)'
_computing_publication_material 'Olex2 1.5 (Dolomanov et al., 2009)'
_computing_structure_refinement 'SHELXL 2018/3 (Sheldrick, 2015)'
_computing_structure_solution 'SHELXT 2018/2 (Sheldrick, 2018)'
_diffrn_ambient_environment N~2~
_diffrn_ambient_temperature 150.00(10)
_diffrn_detector 'CCD plate'
_diffrn_measured_fraction_theta_full 0.998
_diffrn_measured_fraction_theta_max 0.998
_diffrn_measurement_details
;
List of Runs (angles in degrees, time in seconds):

  # Type    Start    End  Width  t~exp~   \w     \q     \k     \f   Frames
#--------------------------------------------------------------------------
  1  \f     16.08 216.08   0.50    1.00  15.82  -9.84 -59.25    --   400
  2  \w    -65.46   0.04   0.50    1.00    --  -19.39  94.56 145.16  131
  3  \w    -65.46   0.04   0.50    1.00    --  -19.39  94.56   1.16  131
  4  \w    -60.84   0.16   0.50    1.00    --  -14.77  94.56 -34.84  122
  5  \w   -100.80  15.70   0.50    1.00    --   -9.84 -59.25 -51.92  233
  6  \w   -100.80  15.70   0.50    1.00    --   -9.84 -59.25  92.08  233
;
_diffrn_measurement_device 'abstract diffractometer'
_diffrn_measurement_device_type 'Saxi-CrysAlisPro-abstract goniometer imported SAXI images'
_diffrn_measurement_method '\w and \f scans'
_diffrn_orient_matrix_type 'CrysAlisPro convention (1999,Acta A55,543-557)'
_diffrn_orient_matrix_UB_11 -0.0008421000
_diffrn_orient_matrix_UB_12 0.0007867000
_diffrn_orient_matrix_UB_13 0.0640475000
_diffrn_orient_matrix_UB_21 -0.0367571000
_diffrn_orient_matrix_UB_22 0.0232162000
_diffrn_orient_matrix_UB_23 -0.0058754000
_diffrn_orient_matrix_UB_31 -0.0162019000
_diffrn_orient_matrix_UB_32 -0.0526599000
_diffrn_orient_matrix_UB_33 -0.0016210000
_diffrn_radiation_monochromator graphite
_diffrn_radiation_probe x-ray
_diffrn_radiation_type 'Mo K\a'
_diffrn_radiation_wavelength 0.71073
_diffrn_reflns_av_R_equivalents 0.0578
_diffrn_reflns_av_unetI/netI 0.0236
_diffrn_reflns_Laue_measured_fraction_full 0.998
_diffrn_reflns_Laue_measured_fraction_max 0.998
_diffrn_reflns_limit_h_max 21
_diffrn_reflns_limit_h_min -21
_diffrn_reflns_limit_k_max 14
_diffrn_reflns_limit_k_min -14
_diffrn_reflns_limit_l_max 13
_diffrn_reflns_limit_l_min -13
_diffrn_reflns_number 40510
_diffrn_reflns_point_group_measured_fraction_full 0.998
_diffrn_reflns_point_group_measured_fraction_max 0.998
_diffrn_reflns_theta_full 24.994
_diffrn_reflns_theta_max 24.994
_diffrn_reflns_theta_min 2.677
_diffrn_source 'fine-focus sealed X-ray tube'
_diffrn_source_type 'Enhance (Mo) X-ray Source'
_exptl_absorpt_coefficient_mu 0.873
_exptl_absorpt_correction_T_max 1.00000
_exptl_absorpt_correction_T_min 0.77977
_exptl_absorpt_correction_type multi-scan
_exptl_absorpt_process_details
;
CrysAlisPro 1.171.41.93a (Rigaku Oxford Diffraction, 2020)
Empirical absorption correction using spherical harmonics,
implemented in SCALE3 ABSPACK scaling algorithm.
;
_exptl_crystal_colour 'clear yellowish yellow'
_exptl_crystal_colour_lustre clear
_exptl_crystal_colour_modifier yellowish
_exptl_crystal_colour_primary yellow
_exptl_crystal_density_diffrn 1.615
_exptl_crystal_description block
_exptl_crystal_F_000 1184
_exptl_crystal_size_max 0.056
_exptl_crystal_size_mid 0.048
_exptl_crystal_size_min 0.034
_refine_diff_density_max 0.592
_refine_diff_density_min -0.546
_refine_diff_density_rms 0.080
_refine_ls_extinction_method none
_refine_ls_goodness_of_fit_ref 1.051
_refine_ls_hydrogen_treatment constr
_refine_ls_matrix_type full
_refine_ls_number_parameters 326
_refine_ls_number_reflns 4225
_refine_ls_number_restraints 0
_refine_ls_restrained_S_all 1.051
_refine_ls_R_factor_all 0.0291
_refine_ls_R_factor_gt 0.0267
_refine_ls_shift/su_max 0.001
_refine_ls_shift/su_mean 0.000
_refine_ls_structure_factor_coef Fsqd
_refine_ls_weighting_details 'w=1/[\s^2^(Fo^2^)+(0.0261P)^2^+4.5286P] where P=(Fo^2^+2Fc^2^)/3'
_refine_ls_weighting_scheme calc
_refine_ls_wR_factor_gt 0.0657
_refine_ls_wR_factor_ref 0.0671
_reflns_Friedel_coverage 0.000
_reflns_number_gt 3944
_reflns_number_total 4225
_reflns_threshold_expression 'I > 2\s(I)'
_cod_data_source_file d5dt02108a2.cif
_cod_data_source_block compound_5
_cod_depositor_comments 'Adding full bibliography for 7719692--7719696.cif.'
_cod_database_code 7719695
_shelx_shelxl_version_number 2018/3
_shelx_space_group_comment
;
The symmetry employed for this shelxl refinement is uniquely defined
by the following loop, which should always be used as a source of
symmetry information in preference to the above space-group names.
They are only intended as comments.
;
_shelx_estimated_absorpt_t_max 0.971
_shelx_estimated_absorpt_t_min 0.953
_olex2_refinement_description
;
1.a Secondary CH2 refined with riding coordinates:
 C21(H21A,H21B)
1.b Aromatic/amide H refined with riding coordinates:
 C7(H7), C20(H20), C16(H16), C14(H14), C10(H10), C6(H6), C18(H18), C17(H17),
 C26(H26), C4(H4), C19(H19), C5(H5), C25(H25), C23(H23), C13(H13), C24(H24),
 C12(H12), C11(H11)
1.c Idealised Me refined as rotating group:
 C28(H28A,H28B,H28C)
;
_olex2_submission_special_instructions 'No special instructions were received'
_oxdiff_exptl_absorpt_empirical_details
;
Empirical correction (ABSPACK) includes:
- Absorption correction using spherical harmonics
- Frame scaling
- Detector area scaling
;
_oxdiff_exptl_absorpt_empirical_full_max 1.649
_oxdiff_exptl_absorpt_empirical_full_min 0.508

loop_
_space_group_symop_operation_xyz
'x, y, z'
'-x, y+1/2, -z+1/2'
'-x, -y, -z'
'x, -y-1/2, z-1/2'

loop_
_atom_site_label
_atom_site_type_symbol
_atom_site_fract_x
_atom_site_fract_y
_atom_site_fract_z
_atom_site_U_iso_or_equiv
_atom_site_adp_type
_atom_site_occupancy
_atom_site_site_symmetry_order
_atom_site_calc_flag
_atom_site_refinement_flags_posn
_atom_site_refinement_flags_adp
_atom_site_refinement_flags_occupancy
_atom_site_disorder_assembly
_atom_site_disorder_group
Pd1 Pd 0.22755(2) 0.32660(2) 0.52974(2) 0.01270(7) Uani 1 1 d . . . . .
P1 P 0.26880(3) 0.49358(5) 0.49289(6) 0.01350(14) Uani 1 1 d . . . . .
O1 O 0.30977(10) 0.24451(14) 0.43886(16) 0.0177(4) Uani 1 1 d . . . . .
N1 N 0.17679(12) 0.17602(17) 0.5719(2) 0.0159(5) Uani 1 1 d . . . . .
O2 O 0.39678(11) 0.32138(16) 0.56782(19) 0.0270(5) Uani 1 1 d . . . . .
N2 N 0.11040(12) 0.36022(18) 0.6963(2) 0.0185(5) Uani 1 1 d . . . . .
C8 C 0.19336(14) 0.5875(2) 0.4399(2) 0.0172(5) Uani 1 1 d . . . . .
C9 C 0.31121(14) 0.5617(2) 0.6269(2) 0.0163(5) Uani 1 1 d . . . . .
N4 N 0.05707(13) 0.51529(19) 0.6708(2) 0.0231(5) Uani 1 1 d . . . . .
N3 N 0.05651(13) 0.42725(19) 0.7372(2) 0.0232(5) Uani 1 1 d . . . . .
C7 C 0.20439(16) 0.6635(2) 0.3500(3) 0.0216(6) Uani 1 1 d . . . . .
H7 H 0.250086 0.662317 0.309914 0.026 Uiso 1 1 calc R U . . .
C20 C 0.41159(14) 0.5345(2) 0.4019(2) 0.0152(5) Uani 1 1 d . . . . .
H20 H 0.427738 0.562694 0.479459 0.018 Uiso 1 1 calc R U . . .
C1 C 0.14632(14) 0.4046(2) 0.6046(2) 0.0160(5) Uani 1 1 d . . . . .
C15 C 0.33723(14) 0.49869(19) 0.3782(2) 0.0146(5) Uani 1 1 d . . . . .
C3 C 0.12509(14) 0.5877(2) 0.4982(2) 0.0180(5) Uani 1 1 d . . . . .
C27 C 0.37893(15) 0.2673(2) 0.4771(2) 0.0187(6) Uani 1 1 d . . . . .
C16 C 0.31449(15) 0.4559(2) 0.2646(2) 0.0193(6) Uani 1 1 d . . . . .
H16 H 0.263966 0.430889 0.248567 0.023 Uiso 1 1 calc R U . . .
C14 C 0.33074(16) 0.6715(2) 0.6202(3) 0.0226(6) Uani 1 1 d . . . . .
H14 H 0.319143 0.710662 0.547180 0.027 Uiso 1 1 calc R U . . .
C22 C 0.13023(14) 0.1636(2) 0.6631(2) 0.0182(6) Uani 1 1 d . . . . .
C10 C 0.32533(15) 0.5060(2) 0.7355(2) 0.0213(6) Uani 1 1 d . . . . .
H10 H 0.312016 0.431638 0.741111 0.026 Uiso 1 1 calc R U . . .
C6 C 0.14966(17) 0.7410(2) 0.3178(3) 0.0264(6) Uani 1 1 d . . . . .
H6 H 0.157651 0.792244 0.255726 0.032 Uiso 1 1 calc R U . . .
C18 C 0.43846(15) 0.4855(2) 0.1973(3) 0.0215(6) Uani 1 1 d . . . . .
H18 H 0.472891 0.481089 0.135481 0.026 Uiso 1 1 calc R U . . .
C17 C 0.36478(16) 0.4495(2) 0.1752(2) 0.0224(6) Uani 1 1 d . . . . .
H17 H 0.348732 0.420199 0.098106 0.027 Uiso 1 1 calc R U . . .
C26 C 0.18674(15) 0.0909(2) 0.4987(2) 0.0198(6) Uani 1 1 d . . . . .
H26 H 0.219709 0.099097 0.435203 0.024 Uiso 1 1 calc R U . . .
C2 C 0.11105(14) 0.5049(2) 0.5887(2) 0.0182(5) Uani 1 1 d . . . . .
C4 C 0.07091(16) 0.6672(2) 0.4663(3) 0.0248(6) Uani 1 1 d . . . . .
H4 H 0.025155 0.669464 0.506134 0.030 Uiso 1 1 calc R U . . .
C28 C 0.43917(16) 0.2230(2) 0.4002(3) 0.0292(7) Uani 1 1 d . . . . .
H28A H 0.452583 0.149164 0.426686 0.044 Uiso 1 1 calc R U . . .
H28B H 0.484212 0.269364 0.409320 0.044 Uiso 1 1 calc R U . . .
H28C H 0.419743 0.221807 0.314938 0.044 Uiso 1 1 calc R U . . .
C19 C 0.46226(15) 0.5285(2) 0.3107(3) 0.0208(6) Uani 1 1 d . . . . .
H19 H 0.512791 0.553686 0.325842 0.025 Uiso 1 1 calc R U . . .
C5 C 0.08340(16) 0.7430(2) 0.3769(3) 0.0281(7) Uani 1 1 d . . . . .
H5 H 0.046127 0.796633 0.356134 0.034 Uiso 1 1 calc R U . . .
C25 C 0.15136(17) -0.0077(2) 0.5113(3) 0.0282(7) Uani 1 1 d . . . . .
H25 H 0.160126 -0.066167 0.458146 0.034 Uiso 1 1 calc R U . . .
C23 C 0.09288(15) 0.0667(2) 0.6798(3) 0.0254(6) Uani 1 1 d . . . . .
H23 H 0.060401 0.059618 0.744146 0.031 Uiso 1 1 calc R U . . .
C21 C 0.12562(16) 0.2547(2) 0.7528(2) 0.0223(6) Uani 1 1 d . . . . .
H21A H 0.085046 0.238196 0.807118 0.027 Uiso 1 1 calc R U . . .
H21B H 0.174050 0.258651 0.803390 0.027 Uiso 1 1 calc R U . . .
C13 C 0.36667(17) 0.7233(2) 0.7189(3) 0.0282(7) Uani 1 1 d . . . . .
H13 H 0.381747 0.796967 0.712915 0.034 Uiso 1 1 calc R U . . .
C24 C 0.10286(16) -0.0197(2) 0.6030(3) 0.0293(7) Uani 1 1 d . . . . .
H24 H 0.076880 -0.086218 0.613038 0.035 Uiso 1 1 calc R U . . .
C12 C 0.38073(17) 0.6671(3) 0.8274(3) 0.0324(7) Uani 1 1 d . . . . .
H12 H 0.405309 0.702670 0.895650 0.039 Uiso 1 1 calc R U . . .
C11 C 0.35913(17) 0.5600(3) 0.8363(3) 0.0294(7) Uani 1 1 d . . . . .
H11 H 0.367340 0.522816 0.911432 0.035 Uiso 1 1 calc R U . . .

loop_
_atom_site_aniso_label
_atom_site_aniso_U_11
_atom_site_aniso_U_22
_atom_site_aniso_U_33
_atom_site_aniso_U_23
_atom_site_aniso_U_13
_atom_site_aniso_U_12
Pd1 0.01203(11) 0.01190(11) 0.01457(12) -0.00057(7) 0.00383(7) -0.00070(7)
P1 0.0128(3) 0.0129(3) 0.0150(3) -0.0007(2) 0.0026(2) -0.0010(2)
O1 0.0146(9) 0.0158(9) 0.0234(10) -0.0011(7) 0.0056(7) -0.0006(7)
N1 0.0130(11) 0.0161(11) 0.0185(11) 0.0021(9) 0.0009(9) 0.0004(8)
O2 0.0254(11) 0.0279(11) 0.0272(11) -0.0056(9) -0.0011(9) -0.0001(8)
N2 0.0159(11) 0.0230(12) 0.0170(11) -0.0003(9) 0.0045(9) 0.0019(9)
C8 0.0174(13) 0.0129(12) 0.0206(13) -0.0035(10) -0.0027(10) 0.0006(10)
C9 0.0129(12) 0.0184(13) 0.0180(13) -0.0055(10) 0.0034(10) 0.0010(10)
N4 0.0173(12) 0.0246(12) 0.0280(13) -0.0060(10) 0.0054(10) 0.0001(9)
N3 0.0204(12) 0.0266(13) 0.0238(12) -0.0047(10) 0.0087(10) 0.0025(10)
C7 0.0252(15) 0.0166(13) 0.0228(15) -0.0013(11) 0.0010(11) -0.0021(11)
C20 0.0150(12) 0.0136(12) 0.0168(13) 0.0033(10) -0.0005(10) -0.0006(10)
C1 0.0131(12) 0.0184(13) 0.0167(13) -0.0024(10) 0.0015(10) -0.0035(10)
C15 0.0165(13) 0.0110(12) 0.0168(13) 0.0037(10) 0.0043(10) 0.0016(9)
C3 0.0172(13) 0.0144(12) 0.0223(14) -0.0053(10) -0.0007(10) -0.0008(10)
C27 0.0198(14) 0.0131(12) 0.0240(14) 0.0050(11) 0.0062(11) 0.0021(10)
C16 0.0168(13) 0.0205(13) 0.0204(14) -0.0013(11) 0.0001(10) -0.0043(10)
C14 0.0239(15) 0.0217(14) 0.0227(15) -0.0020(11) 0.0059(11) -0.0021(11)
C22 0.0143(13) 0.0225(14) 0.0176(14) 0.0060(10) -0.0002(10) 0.0020(10)
C10 0.0187(14) 0.0234(14) 0.0223(14) -0.0013(11) 0.0039(11) 0.0019(11)
C6 0.0330(16) 0.0155(13) 0.0298(16) 0.0022(12) -0.0044(13) -0.0006(12)
C18 0.0217(14) 0.0216(14) 0.0227(14) 0.0019(11) 0.0117(11) 0.0006(11)
C17 0.0298(15) 0.0216(14) 0.0162(13) -0.0028(11) 0.0045(11) -0.0010(11)
C26 0.0222(14) 0.0182(13) 0.0189(14) 0.0021(11) 0.0016(11) -0.0005(11)
C2 0.0128(12) 0.0193(13) 0.0228(14) -0.0056(11) 0.0033(10) -0.0003(10)
C4 0.0174(14) 0.0209(14) 0.0356(17) -0.0055(12) -0.0009(12) 0.0010(11)
C28 0.0213(15) 0.0279(16) 0.0399(18) -0.0003(13) 0.0116(13) 0.0019(12)
C19 0.0153(13) 0.0209(13) 0.0265(15) 0.0054(11) 0.0031(11) -0.0010(11)
C5 0.0237(15) 0.0173(14) 0.0417(18) -0.0009(13) -0.0094(13) 0.0047(11)
C25 0.0336(16) 0.0176(14) 0.0327(16) -0.0010(12) -0.0020(13) -0.0048(12)
C23 0.0177(14) 0.0265(15) 0.0325(16) 0.0109(13) 0.0046(12) -0.0006(11)
C21 0.0239(14) 0.0269(15) 0.0167(13) 0.0038(11) 0.0065(11) 0.0017(11)
C13 0.0280(16) 0.0225(15) 0.0348(17) -0.0134(13) 0.0065(13) -0.0040(12)
C24 0.0241(15) 0.0192(14) 0.0442(19) 0.0073(13) 0.0002(13) -0.0080(12)
C12 0.0265(16) 0.0391(18) 0.0308(17) -0.0206(14) -0.0028(13) 0.0055(13)
C11 0.0312(16) 0.0379(17) 0.0187(14) -0.0038(13) 0.0003(12) 0.0080(13)

loop_
_atom_type_symbol
_atom_type_description
_atom_type_scat_dispersion_real
_atom_type_scat_dispersion_imag
_atom_type_scat_source
C C 0.0033 0.0016 'International Tables Vol C Tables 4.2.6.8 and 6.1.1.4'
H H 0.0000 0.0000 'International Tables Vol C Tables 4.2.6.8 and 6.1.1.4'
N N 0.0061 0.0033 'International Tables Vol C Tables 4.2.6.8 and 6.1.1.4'
O O 0.0106 0.0060 'International Tables Vol C Tables 4.2.6.8 and 6.1.1.4'
P P 0.1023 0.0942 'International Tables Vol C Tables 4.2.6.8 and 6.1.1.4'
Pd Pd -0.9988 1.0072 'International Tables Vol C Tables 4.2.6.8 and 6.1.1.4'

loop_
_geom_angle_atom_site_label_1
_geom_angle_atom_site_label_2
_geom_angle_atom_site_label_3
_geom_angle
_geom_angle_site_symmetry_1
_geom_angle_site_symmetry_3
_geom_angle_publ_flag
O1 Pd1 P1 96.34(5) . . ?
O1 Pd1 N1 90.15(7) . . ?
N1 Pd1 P1 173.38(6) . . ?
C1 Pd1 P1 83.36(8) . . ?
C1 Pd1 O1 176.15(9) . . ?
C1 Pd1 N1 90.08(9) . . ?
C8 P1 Pd1 113.62(8) . . ?
C9 P1 Pd1 113.52(9) . . ?
C9 P1 C8 102.53(11) . . ?
C15 P1 Pd1 113.76(8) . . ?
C15 P1 C8 105.23(12) . . ?
C15 P1 C9 107.20(12) . . ?
C27 O1 Pd1 114.36(16) . . ?
C22 N1 Pd1 123.35(17) . . ?
C26 N1 Pd1 118.24(18) . . ?
C26 N1 C22 118.2(2) . . ?
N3 N2 C21 120.7(2) . . ?
C1 N2 N3 112.4(2) . . ?
C1 N2 C21 126.9(2) . . ?
C7 C8 P1 121.2(2) . . ?
C7 C8 C3 119.6(2) . . ?
C3 C8 P1 119.0(2) . . ?
C14 C9 P1 119.6(2) . . ?
C10 C9 P1 120.9(2) . . ?
C10 C9 C14 119.5(2) . . ?
N3 N4 C2 109.1(2) . . ?
N4 N3 N2 106.4(2) . . ?
C8 C7 H7 119.5 . . ?
C6 C7 C8 121.0(3) . . ?
C6 C7 H7 119.5 . . ?
C15 C20 H20 120.2 . . ?
C15 C20 C19 119.6(2) . . ?
C19 C20 H20 120.2 . . ?
N2 C1 Pd1 121.13(19) . . ?
N2 C1 C2 103.0(2) . . ?
C2 C1 Pd1 135.9(2) . . ?
C20 C15 P1 123.2(2) . . ?
C20 C15 C16 119.7(2) . . ?
C16 C15 P1 116.87(19) . . ?
C8 C3 C2 120.3(2) . . ?
C4 C3 C8 118.8(3) . . ?
C4 C3 C2 120.9(2) . . ?
O1 C27 C28 115.2(2) . . ?
O2 C27 O1 124.4(2) . . ?
O2 C27 C28 120.3(2) . . ?
C15 C16 H16 119.8 . . ?
C17 C16 C15 120.5(2) . . ?
C17 C16 H16 119.8 . . ?
C9 C14 H14 119.8 . . ?
C13 C14 C9 120.5(3) . . ?
C13 C14 H14 119.8 . . ?
N1 C22 C23 121.2(3) . . ?
N1 C22 C21 118.1(2) . . ?
C23 C22 C21 120.4(3) . . ?
C9 C10 H10 120.2 . . ?
C9 C10 C11 119.7(3) . . ?
C11 C10 H10 120.2 . . ?
C7 C6 H6 120.3 . . ?
C5 C6 C7 119.4(3) . . ?
C5 C6 H6 120.3 . . ?
C17 C18 H18 120.0 . . ?
C17 C18 C19 120.0(2) . . ?
C19 C18 H18 120.0 . . ?
C16 C17 C18 120.3(2) . . ?
C16 C17 H17 119.8 . . ?
C18 C17 H17 119.8 . . ?
N1 C26 H26 118.4 . . ?
N1 C26 C25 123.1(3) . . ?
C25 C26 H26 118.4 . . ?
N4 C2 C1 109.1(2) . . ?
N4 C2 C3 123.3(2) . . ?
C1 C2 C3 127.6(2) . . ?
C3 C4 H4 119.7 . . ?
C5 C4 C3 120.6(3) . . ?
C5 C4 H4 119.7 . . ?
C27 C28 H28A 109.5 . . ?
C27 C28 H28B 109.5 . . ?
C27 C28 H28C 109.5 . . ?
H28A C28 H28B 109.5 . . ?
H28A C28 H28C 109.5 . . ?
H28B C28 H28C 109.5 . . ?
C20 C19 H19 120.0 . . ?
C18 C19 C20 119.9(2) . . ?
C18 C19 H19 120.0 . . ?
C6 C5 C4 120.5(3) . . ?
C6 C5 H5 119.7 . . ?
C4 C5 H5 119.7 . . ?
C26 C25 H25 120.7 . . ?
C26 C25 C24 118.7(3) . . ?
C24 C25 H25 120.7 . . ?
C22 C23 H23 120.0 . . ?
C24 C23 C22 120.0(3) . . ?
C24 C23 H23 120.0 . . ?
N2 C21 C22 113.6(2) . . ?
N2 C21 H21A 108.8 . . ?
N2 C21 H21B 108.8 . . ?
C22 C21 H21A 108.8 . . ?
C22 C21 H21B 108.8 . . ?
H21A C21 H21B 107.7 . . ?
C14 C13 H13 120.2 . . ?
C14 C13 C12 119.7(3) . . ?
C12 C13 H13 120.2 . . ?
C25 C24 H24 120.6 . . ?
C23 C24 C25 118.8(3) . . ?
C23 C24 H24 120.6 . . ?
C13 C12 H12 119.8 . . ?
C11 C12 C13 120.3(3) . . ?
C11 C12 H12 119.8 . . ?
C10 C11 H11 119.9 . . ?
C12 C11 C10 120.3(3) . . ?
C12 C11 H11 119.9 . . ?

loop_
_geom_bond_atom_site_label_1
_geom_bond_atom_site_label_2
_geom_bond_distance
_geom_bond_site_symmetry_2
_geom_bond_publ_flag
Pd1 P1 2.2313(7) . ?
Pd1 O1 2.0888(17) . ?
Pd1 N1 2.128(2) . ?
Pd1 C1 1.962(3) . ?
P1 C8 1.831(3) . ?
P1 C9 1.817(3) . ?
P1 C15 1.816(3) . ?
O1 C27 1.296(3) . ?
N1 C22 1.356(3) . ?
N1 C26 1.344(3) . ?
O2 C27 1.226(3) . ?
N2 N3 1.364(3) . ?
N2 C1 1.351(3) . ?
N2 C21 1.460(3) . ?
C8 C7 1.390(4) . ?
C8 C3 1.410(4) . ?
C9 C14 1.400(4) . ?
C9 C10 1.390(4) . ?
N4 N3 1.310(3) . ?
N4 C2 1.371(3) . ?
C7 H7 0.9500 . ?
C7 C6 1.389(4) . ?
C20 H20 0.9500 . ?
C20 C15 1.395(4) . ?
C20 C19 1.399(4) . ?
C1 C2 1.390(4) . ?
C15 C16 1.395(4) . ?
C3 C2 1.463(4) . ?
C3 C4 1.398(4) . ?
C27 C28 1.513(4) . ?
C16 H16 0.9500 . ?
C16 C17 1.379(4) . ?
C14 H14 0.9500 . ?
C14 C13 1.379(4) . ?
C22 C23 1.384(4) . ?
C22 C21 1.504(4) . ?
C10 H10 0.9500 . ?
C10 C11 1.394(4) . ?
C6 H6 0.9500 . ?
C6 C5 1.384(4) . ?
C18 H18 0.9500 . ?
C18 C17 1.383(4) . ?
C18 C19 1.397(4) . ?
C17 H17 0.9500 . ?
C26 H26 0.9500 . ?
C26 C25 1.379(4) . ?
C4 H4 0.9500 . ?
C4 C5 1.389(4) . ?
C28 H28A 0.9800 . ?
C28 H28B 0.9800 . ?
C28 H28C 0.9800 . ?
C19 H19 0.9500 . ?
C5 H5 0.9500 . ?
C25 H25 0.9500 . ?
C25 C24 1.383(4) . ?
C23 H23 0.9500 . ?
C23 C24 1.382(4) . ?
C21 H21A 0.9900 . ?
C21 H21B 0.9900 . ?
C13 H13 0.9500 . ?
C13 C12 1.391(5) . ?
C24 H24 0.9500 . ?
C12 H12 0.9500 . ?
C12 C11 1.381(5) . ?
C11 H11 0.9500 . ?

loop_
_geom_torsion_atom_site_label_1
_geom_torsion_atom_site_label_2
_geom_torsion_atom_site_label_3
_geom_torsion_atom_site_label_4
_geom_torsion
_geom_torsion_site_symmetry_1
_geom_torsion_site_symmetry_2
_geom_torsion_site_symmetry_3
_geom_torsion_site_symmetry_4
_geom_torsion_publ_flag
Pd1 P1 C8 C7 -141.04(19) . . . . ?
Pd1 P1 C8 C3 43.8(2) . . . . ?
Pd1 P1 C9 C14 -171.93(18) . . . . ?
Pd1 P1 C9 C10 8.8(2) . . . . ?
Pd1 P1 C15 C20 -117.50(19) . . . . ?
Pd1 P1 C15 C16 57.1(2) . . . . ?
Pd1 O1 C27 O2 8.7(3) . . . . ?
Pd1 O1 C27 C28 -170.70(18) . . . . ?
Pd1 N1 C22 C23 173.82(19) . . . . ?
Pd1 N1 C22 C21 -11.7(3) . . . . ?
Pd1 N1 C26 C25 -174.4(2) . . . . ?
Pd1 C1 C2 N4 -179.4(2) . . . . ?
Pd1 C1 C2 C3 2.4(4) . . . . ?
P1 C8 C7 C6 -174.0(2) . . . . ?
P1 C8 C3 C2 -7.9(3) . . . . ?
P1 C8 C3 C4 173.2(2) . . . . ?
P1 C9 C14 C13 -176.5(2) . . . . ?
P1 C9 C10 C11 178.9(2) . . . . ?
P1 C15 C16 C17 -175.3(2) . . . . ?
N1 C22 C23 C24 0.1(4) . . . . ?
N1 C22 C21 N2 51.5(3) . . . . ?
N1 C26 C25 C24 0.5(4) . . . . ?
N2 C1 C2 N4 0.4(3) . . . . ?
N2 C1 C2 C3 -177.8(2) . . . . ?
C8 P1 C9 C14 -48.9(2) . . . . ?
C8 P1 C9 C10 131.8(2) . . . . ?
C8 P1 C15 C20 117.5(2) . . . . ?
C8 P1 C15 C16 -67.9(2) . . . . ?
C8 C7 C6 C5 0.5(4) . . . . ?
C8 C3 C2 N4 162.2(2) . . . . ?
C8 C3 C2 C1 -19.8(4) . . . . ?
C8 C3 C4 C5 1.5(4) . . . . ?
C9 P1 C8 C7 96.0(2) . . . . ?
C9 P1 C8 C3 -79.1(2) . . . . ?
C9 P1 C15 C20 8.8(2) . . . . ?
C9 P1 C15 C16 -176.56(19) . . . . ?
C9 C14 C13 C12 -2.7(4) . . . . ?
C9 C10 C11 C12 -2.1(4) . . . . ?
N3 N2 C1 Pd1 179.22(17) . . . . ?
N3 N2 C1 C2 -0.6(3) . . . . ?
N3 N2 C21 C22 133.2(2) . . . . ?
N3 N4 C2 C1 -0.1(3) . . . . ?
N3 N4 C2 C3 178.2(2) . . . . ?
C7 C8 C3 C2 176.9(2) . . . . ?
C7 C8 C3 C4 -2.0(4) . . . . ?
C7 C6 C5 C4 -1.0(4) . . . . ?
C20 C15 C16 C17 -0.5(4) . . . . ?
C1 N2 N3 N4 0.5(3) . . . . ?
C1 N2 C21 C22 -48.8(4) . . . . ?
C15 P1 C8 C7 -16.0(2) . . . . ?
C15 P1 C8 C3 168.9(2) . . . . ?
C15 P1 C9 C14 61.6(2) . . . . ?
C15 P1 C9 C10 -117.7(2) . . . . ?
C15 C20 C19 C18 -0.9(4) . . . . ?
C15 C16 C17 C18 0.0(4) . . . . ?
C3 C8 C7 C6 1.1(4) . . . . ?
C3 C4 C5 C6 0.0(4) . . . . ?
C14 C9 C10 C11 -0.4(4) . . . . ?
C14 C13 C12 C11 0.2(5) . . . . ?
C22 N1 C26 C25 0.6(4) . . . . ?
C22 C23 C24 C25 1.0(4) . . . . ?
C10 C9 C14 C13 2.8(4) . . . . ?
C17 C18 C19 C20 0.4(4) . . . . ?
C26 N1 C22 C23 -0.9(4) . . . . ?
C26 N1 C22 C21 173.6(2) . . . . ?
C26 C25 C24 C23 -1.3(4) . . . . ?
C2 N4 N3 N2 -0.3(3) . . . . ?
C2 C3 C4 C5 -177.4(3) . . . . ?
C4 C3 C2 N4 -18.9(4) . . . . ?
C4 C3 C2 C1 159.1(3) . . . . ?
C19 C20 C15 P1 175.42(19) . . . . ?
C19 C20 C15 C16 1.0(4) . . . . ?
C19 C18 C17 C16 0.1(4) . . . . ?
C23 C22 C21 N2 -134.0(3) . . . . ?
C21 N2 N3 N4 178.9(2) . . . . ?
C21 N2 C1 Pd1 1.0(4) . . . . ?
C21 N2 C1 C2 -178.7(2) . . . . ?
C21 C22 C23 C24 -174.3(3) . . . . ?
C13 C12 C11 C10 2.2(5) . . . . ?
